data_1000440
loop_
_publ_author_name
'Toumi, M.'
'Chabchoub, S.'
'Smiri-Dogguy, L.'
'Laligant, Y.'

_publ_section_title
;
 Ab-initio powder structure determination of CaBa~2~(HPO~4~)~2~(H~2~PO~4~)~2~:
 a new phosphate with a M(T\F~4~)~4~ chain structure
;
_journal_coden_ASTM EJSCE5
_journal_name_full
;
 European Journal of Solid State and Inorganic Chemistry
;
_journal_page_first 1249
_journal_page_last 1257
_journal_volume 34
_journal_year 1997
_chemical_formula_structural 'Ca Ba2 (H P O4)2 (H2 P O4)2'
_chemical_formula_sum 'Ba2 Ca H6 O16 P4'
_chemical_name_systematic
;
Calcium dibarium bis(hydrogenphosphate(V)) bis(dihydrogenphosphate(V))
;
_space_group_crystal_system monoclinic
_space_group_IT_number 14
_space_group_name_Hall '-P 2yab'
_space_group_name_H-M_alt 'P 1 21/a 1'
_cell_angle_alpha 90
_cell_angle_beta 100.767(1)
_cell_angle_gamma 90
_cell_formula_units_Z 2
_cell_length_a 12.3872(2)
_cell_length_b 10.2046(1)
_cell_length_c 5.4946(1)
_cell_volume 682.3
_database_code_amcsd 0012618
_refine_ls_R_factor_all 0.04
_cod_original_formula_sum 'H6 Ba2 Ca O16 P4'
_cod_database_code 1000440

loop_
_space_group_symop_id
_space_group_symop_operation_xyz
1 x,y,z
2 1/2-x,1/2+y,-z
3 -x,-y,-z
4 1/2+x,1/2-y,z

loop_
_atom_site_label
_atom_site_type_symbol
_atom_site_symmetry_multiplicity
_atom_site_Wyckoff_symbol
_atom_site_fract_x
_atom_site_fract_y
_atom_site_fract_z
_atom_site_occupancy
_atom_site_attached_hydrogens
_atom_site_calc_flag
Ba1 Ba2+ 4 e 0.3236(1) 0.1559(1) 0.1422(2) 1. 0 d
Ca1 Ca2+ 2 a 0.5 0.5 0. 1. 0 d
P1 P5+ 4 e 0.0508(5) 0.3063(5) 0.7581(10) 1. 0 d
P2 P5+ 4 e 0.2019(5) -0.0082(6) 0.5832(11) 1. 0 d
O1 O2- 4 e 0.1753(10) 0.3103(11) 0.8156(23) 1. 0 d
O2 O2- 4 e 0.0243(9) 0.2616(10) 0.4822(22) 1. 0 d
O3 O2- 4 e 0.2180(9) 0.8383(13) 0.5066(19) 1. 0 d
O4 O2- 4 e 0.0061(10) 0.4604(12) 0.7289(22) 1. 0 d
O5 O2- 4 e 0.314(1) 0.0669(10) 0.6233(24) 1. 0 d
O6 O2- 4 e 0.1239(10) 0.0516(10) 0.3452(22) 1. 0 d
O7 O2- 4 e 0.0034(9) 0.2353(11) -0.0497(22) 1. 0 d
O8 O2- 4 e 0.1543(9) -0.0089(11) 0.8178(26) 1. 0 d
H1 H1+ 4 e -1. -1. -1. 3. 0 dum

loop_
_atom_type_symbol
_atom_type_oxidation_number
Ba2+ 2.000
Ca2+ 2.000
P5+ 5.000
O2- -2.000
H1+ 1.000

loop_
_cod_related_entry_id
_cod_related_entry_database
_cod_related_entry_code
1 AMCSD 0012618
